data_7156522
loop_
_publ_author_name
'Wang, Huanhong'
'Yi, Xiaofei'
'Cui, Yanli'
'Chen, Wanzhi'

_publ_section_title
;
 Rhodium-catalyzed triazole-directed C-H bond functionalization of arenes
 with diazo compounds.
;
_journal_issue 43
_journal_name_full 'Organic &amp; biomolecular chemistry'
_journal_page_first 8191
_journal_page_last 8195
_journal_paper_doi 10.1039/c8ob01673a
_journal_volume 16
_journal_year 2018
_chemical_formula_sum 'C39 H45 N3 O6'
_chemical_formula_weight 651.78
_space_group_IT_number 2
_space_group_name_Hall '-P 1'
_space_group_name_H-M_alt 'P -1'
_symmetry_cell_setting triclinic
_symmetry_space_group_name_Hall '-P 1'
_symmetry_space_group_name_H-M 'P -1'
_atom_sites_solution_hydrogens geom
_atom_sites_solution_primary direct
_atom_sites_solution_secondary difmap
_audit_creation_method SHELXL-97
_audit_update_record
;
2018-05-21 deposited with the CCDC.
2018-10-17 downloaded from the CCDC.
;
_cell_angle_alpha 63.487(11)
_cell_angle_beta 72.881(9)
_cell_angle_gamma 74.459(11)
_cell_formula_units_Z 2
_cell_length_a 9.6158(11)
_cell_length_b 14.3878(19)
_cell_length_c 15.7308(15)
_cell_measurement_reflns_used 1655
_cell_measurement_temperature 150(2)
_cell_measurement_theta_max 29.2082
_cell_measurement_theta_min 3.1680
_cell_volume 1837.3(4)
_computing_cell_refinement 'Bruker SMART'
_computing_data_collection 'Bruker SMART'
_computing_data_reduction 'Bruker SAINT'
_computing_molecular_graphics 'Bruker SHELXTL'
_computing_publication_material 'Bruker SHELXTL'
_computing_structure_refinement 'SHELXL-97 (Sheldrick, 1997)'
_computing_structure_solution 'SHELXS-97 (Sheldrick, 1990)'
_diffrn_ambient_temperature 150(2)
_diffrn_measured_fraction_theta_full 0.997
_diffrn_measured_fraction_theta_max 0.997
_diffrn_measurement_device_type 'CCD area detector'
_diffrn_measurement_method 'phi and omega scans'
_diffrn_radiation_monochromator graphite
_diffrn_radiation_source 'fine-focus sealed tube'
_diffrn_radiation_type MoK\a
_diffrn_radiation_wavelength 0.71073
_diffrn_reflns_av_R_equivalents 0.0611
_diffrn_reflns_av_sigmaI/netI 0.1121
_diffrn_reflns_limit_h_max 11
_diffrn_reflns_limit_h_min -11
_diffrn_reflns_limit_k_max 17
_diffrn_reflns_limit_k_min -17
_diffrn_reflns_limit_l_max 18
_diffrn_reflns_limit_l_min -14
_diffrn_reflns_number 10782
_diffrn_reflns_theta_full 25.00
_diffrn_reflns_theta_max 25.00
_diffrn_reflns_theta_min 3.17
_exptl_absorpt_coefficient_mu 0.080
_exptl_absorpt_correction_T_max 0.9704
_exptl_absorpt_correction_T_min 0.9628
_exptl_absorpt_correction_type multi-scan
_exptl_absorpt_process_details sadabs
_exptl_crystal_colour block
_exptl_crystal_density_diffrn 1.178
_exptl_crystal_density_method 'not measured'
_exptl_crystal_description colorless
_exptl_crystal_F_000 696
_exptl_crystal_size_max 0.48
_exptl_crystal_size_mid 0.46
_exptl_crystal_size_min 0.38
_refine_diff_density_max 0.403
_refine_diff_density_min -0.266
_refine_diff_density_rms 0.057
_refine_ls_extinction_method none
_refine_ls_goodness_of_fit_ref 1.019
_refine_ls_hydrogen_treatment constr
_refine_ls_matrix_type full
_refine_ls_number_parameters 437
_refine_ls_number_reflns 6457
_refine_ls_number_restraints 164
_refine_ls_restrained_S_all 1.017
_refine_ls_R_factor_all 0.2250
_refine_ls_R_factor_gt 0.1104
_refine_ls_shift/su_max 0.492
_refine_ls_shift/su_mean 0.009
_refine_ls_structure_factor_coef Fsqd
_refine_ls_weighting_details 'calc w=1/[\s^2^(Fo^2^)+(0.1943P)^2^+0.2427P] where P=(Fo^2^+2Fc^2^)/3'
_refine_ls_weighting_scheme calc
_refine_ls_wR_factor_gt 0.2908
_refine_ls_wR_factor_ref 0.4014
_reflns_number_gt 2472
_reflns_number_total 6457
_reflns_threshold_expression >2sigma(I)
_cod_data_source_file c8ob01673a2.cif
_cod_data_source_block 170420_whh20170329_1
_cod_depositor_comments 'Adding full bibliography for 7156520--7156522.cif.'
_cod_original_sg_symbol_H-M P-1
_cod_database_code 7156522

loop_
_symmetry_equiv_pos_as_xyz
'x, y, z'
'-x, -y, -z'

loop_
_atom_site_label
_atom_site_type_symbol
_atom_site_fract_x
_atom_site_fract_y
_atom_site_fract_z
_atom_site_U_iso_or_equiv
_atom_site_adp_type
_atom_site_occupancy
_atom_site_symmetry_multiplicity
_atom_site_calc_flag
_atom_site_refinement_flags
O6 O 0.5894(4) -0.1658(3) 0.4672(2) 0.0784(12) Uani 1 1 d .
O5 O 0.3925(4) -0.0392(3) 0.4507(3) 0.0847(13) Uani 1 1 d .
C21 C 0.3971(6) 0.1141(4) 0.2335(4) 0.0674(15) Uani 1 1 d .
H21 H 0.3228 0.0708 0.2598 0.081 Uiso 1 1 calc R
N1 N 0.9690(5) 0.0024(4) 0.3208(3) 0.0771(14) Uani 1 1 d .
C22 C 0.5382(5) 0.0692(4) 0.2508(3) 0.0596(14) Uani 1 1 d .
C23 C 0.6492(6) 0.1306(4) 0.2132(3) 0.0636(15) Uani 1 1 d .
O4 O 0.4090(4) -0.1549(4) 0.3178(3) 0.0943(14) Uani 1 1 d .
C20 C 0.3621(7) 0.2202(5) 0.1789(4) 0.0766(17) Uani 1 1 d .
C35 C 0.5708(5) -0.0497(4) 0.3085(3) 0.0593(14) Uani 1 1 d .
H35 H 0.6802 -0.0712 0.3005 0.071 Uiso 1 1 calc R
C19 C 0.4777(8) 0.2802(4) 0.1377(4) 0.0798(18) Uani 1 1 d .
H19 H 0.4572 0.3528 0.0977 0.096 Uiso 1 1 calc R
C33 C 0.7961(6) 0.0829(4) 0.2402(4) 0.0635(15) Uani 1 1 d .
C36 C 0.5127(6) -0.1084(4) 0.2690(4) 0.0665(15) Uani 1 1 d .
C18 C 0.6197(6) 0.2374(4) 0.1532(4) 0.0669(15) Uani 1 1 d .
N2 N 1.0263(6) 0.0161(5) 0.2293(4) 0.0941(17) Uani 1 1 d .
C9 C 0.5813(6) -0.1055(4) 0.1715(4) 0.0650(15) Uani 1 1 d .
N3 N 0.9216(6) 0.0660(4) 0.1792(4) 0.0912(17) Uani 1 1 d .
C39 C 0.5054(7) -0.0813(5) 0.4160(4) 0.0672(15) Uani 1 1 d .
C34 C 0.8275(6) 0.0426(5) 0.3295(4) 0.0733(16) Uani 1 1 d .
H34 H 0.7605 0.0432 0.3874 0.088 Uiso 1 1 calc R
C37 C 0.5407(7) -0.2089(5) 0.5719(4) 0.092(2) Uani 1 1 d D
H37A H 0.4434 -0.2310 0.5900 0.110 Uiso 1 1 calc R
H37B H 0.5313 -0.1551 0.5971 0.110 Uiso 1 1 calc R
C8 C 0.7135(6) -0.0698(5) 0.1193(4) 0.0830(18) Uani 1 1 d .
H8 H 0.7645 -0.0445 0.1459 0.100 Uiso 1 1 calc R
C14 C 0.7366(7) 0.3080(4) 0.1054(4) 0.0812(18) Uani 1 1 d .
H14 H 0.8342 0.2613 0.1025 0.097 Uiso 1 1 calc R
O1 O 0.6781(7) 0.4753(4) -0.0148(4) 0.132(2) Uani 1 1 d .
O2 O 0.8574(7) 0.4151(5) 0.1267(4) 0.134(2) Uani 1 1 d .
C24 C 0.2063(7) 0.2693(6) 0.1658(5) 0.106(2) Uani 1 1 d .
H24A H 0.1484 0.2138 0.1851 0.159 Uiso 1 1 calc R
H24B H 0.2069 0.3162 0.0975 0.159 Uiso 1 1 calc R
H24C H 0.1622 0.3097 0.2062 0.159 Uiso 1 1 calc R
C17 C 0.7380(9) 0.3684(6) 0.1604(5) 0.098(2) Uani 1 1 d .
C6 C 0.7565(8) 0.3392(6) -0.0737(4) 0.093(2) Uani 1 1 d .
C10 C 0.5145(8) -0.1436(6) 0.1290(5) 0.099(2) Uani 1 1 d .
H10 H 0.4265 -0.1725 0.1643 0.119 Uiso 1 1 calc R
C25 C 1.0588(7) -0.0579(6) 0.3952(5) 0.101(2) Uani 1 1 d DU
H25A H 1.0718 -0.0107 0.4216 0.121 Uiso 1 1 calc R
H25B H 1.1576 -0.0847 0.3648 0.121 Uiso 1 1 calc R
C7 C 0.7716(8) -0.0712(6) 0.0275(5) 0.099(2) Uani 1 1 d .
H7 H 0.8624 -0.0464 -0.0074 0.118 Uiso 1 1 calc R
C13 C 0.7236(8) 0.3801(6) 0.0028(5) 0.097(2) Uani 1 1 d .
C11 C 0.5733(10) -0.1405(7) 0.0362(6) 0.114(2) Uani 1 1 d .
H11 H 0.5219 -0.1623 0.0070 0.136 Uiso 1 1 calc R
C1 C 0.8343(9) 0.2435(7) -0.0647(5) 0.110(2) Uani 1 1 d .
H1 H 0.8682 0.1977 -0.0064 0.132 Uiso 1 1 calc R
C3 C 0.8103(15) 0.2756(12) -0.2225(8) 0.158(4) Uani 1 1 d .
H3 H 0.8265 0.2531 -0.2733 0.190 Uiso 1 1 calc R
C12 C 0.7049(10) -0.1060(7) -0.0133(5) 0.114(3) Uani 1 1 d .
H12 H 0.7481 -0.1068 -0.0757 0.137 Uiso 1 1 calc R
C40 C 0.6507(10) -0.2996(7) 0.6131(5) 0.147(4) Uani 1 1 d D
H40A H 0.6527 -0.3550 0.5923 0.221 Uiso 1 1 calc R
H40B H 0.6247 -0.3265 0.6840 0.221 Uiso 1 1 calc R
H40C H 0.7480 -0.2781 0.5903 0.221 Uiso 1 1 calc R
O3 O 0.6511(9) 0.3757(6) 0.2270(5) 0.177(3) Uani 1 1 d .
C2 C 0.8650(11) 0.2118(8) -0.1398(8) 0.137(3) Uani 1 1 d .
H2 H 0.9240 0.1456 -0.1345 0.165 Uiso 1 1 calc R
C4 C 0.7326(16) 0.3719(12) -0.2295(8) 0.169(5) Uani 1 1 d .
H4 H 0.6970 0.4179 -0.2871 0.203 Uiso 1 1 calc R
C5 C 0.7053(11) 0.4031(8) -0.1576(7) 0.138(3) Uani 1 1 d .
H5 H 0.6496 0.4705 -0.1644 0.166 Uiso 1 1 calc R
C26 C 0.9922(11) -0.1468(7) 0.4749(7) 0.146(3) Uani 1 1 d DU
H26A H 0.9751 -0.1915 0.4471 0.175 Uiso 1 1 calc R
H26B H 0.8947 -0.1188 0.5057 0.175 Uiso 1 1 calc R
C27 C 1.0786(14) -0.2139(10) 0.5511(8) 0.175(4) Uani 1 1 d DU
H27A H 1.1318 -0.1677 0.5571 0.210 Uiso 1 1 calc R
H27B H 1.0072 -0.2401 0.6131 0.210 Uiso 1 1 calc R
C15 C 0.8694(15) 0.4845(8) 0.1664(8) 0.167(4) Uani 1 1 d D
H15A H 0.8018 0.4695 0.2305 0.200 Uiso 1 1 calc R
H15B H 0.9712 0.4701 0.1767 0.200 Uiso 1 1 calc R
C16 C 0.837(2) 0.5889(10) 0.1078(9) 0.234(8) Uani 1 1 d D
H16A H 0.8751 0.5992 0.0397 0.351 Uiso 1 1 calc R
H16B H 0.8820 0.6313 0.1234 0.351 Uiso 1 1 calc R
H16C H 0.7295 0.6108 0.1185 0.351 Uiso 1 1 calc R
C30 C 1.233(3) -0.485(2) 0.551(2) 0.419(16) Uani 1 1 d DU
H30A H 1.2126 -0.4959 0.4980 0.503 Uiso 1 1 calc R
H30B H 1.3229 -0.4521 0.5200 0.503 Uiso 1 1 calc R
C38 C 1.174(3) -0.638(3) 0.6513(19) 0.376(15) Uani 1 1 d DU
H38A H 1.0901 -0.5921 0.6219 0.564 Uiso 1 1 calc R
H38B H 1.1563 -0.6450 0.7183 0.564 Uiso 1 1 calc R
H38C H 1.1851 -0.7076 0.6509 0.564 Uiso 1 1 calc R
C28 C 1.1865(18) -0.3051(14) 0.5435(12) 0.229(7) Uani 1 1 d DU
H28A H 1.2656 -0.2794 0.4861 0.275 Uiso 1 1 calc R
H28B H 1.2319 -0.3393 0.6014 0.275 Uiso 1 1 calc R
C29 C 1.129(2) -0.3840(16) 0.5354(15) 0.256(8) Uani 1 1 d DU
H29A H 1.1063 -0.3555 0.4702 0.307 Uiso 1 1 calc R
H29B H 1.0360 -0.3980 0.5837 0.307 Uiso 1 1 calc R
C31 C 1.310(3) -0.592(2) 0.595(3) 0.475(19) Uani 1 1 d DU
H31A H 1.3740 -0.5976 0.6368 0.570 Uiso 1 1 calc R
H31B H 1.3674 -0.6215 0.5465 0.570 Uiso 1 1 calc R

loop_
_atom_site_aniso_label
_atom_site_aniso_U_11
_atom_site_aniso_U_22
_atom_site_aniso_U_33
_atom_site_aniso_U_23
_atom_site_aniso_U_13
_atom_site_aniso_U_12
O6 0.076(2) 0.086(3) 0.052(2) -0.0194(19) -0.0073(18) 0.000(2)
O5 0.072(3) 0.099(3) 0.063(2) -0.033(2) -0.0031(19) 0.005(2)
C21 0.064(3) 0.079(4) 0.055(3) -0.027(3) -0.008(3) -0.009(3)
N1 0.065(3) 0.098(3) 0.063(3) -0.028(3) -0.006(2) -0.021(3)
C22 0.054(3) 0.070(3) 0.049(3) -0.028(2) -0.005(2) 0.001(3)
C23 0.066(3) 0.071(3) 0.045(3) -0.024(3) -0.004(2) -0.006(3)
O4 0.075(3) 0.126(3) 0.089(3) -0.048(3) 0.003(2) -0.038(3)
C20 0.081(4) 0.077(4) 0.065(3) -0.029(3) -0.024(3) 0.010(3)
C35 0.048(3) 0.069(3) 0.054(3) -0.026(3) -0.006(2) -0.001(2)
C19 0.102(5) 0.064(3) 0.059(3) -0.017(3) -0.017(3) -0.003(3)
C33 0.065(3) 0.067(3) 0.049(3) -0.017(2) -0.003(3) -0.015(3)
C36 0.053(3) 0.073(3) 0.062(3) -0.027(3) -0.008(3) 0.003(3)
C18 0.077(4) 0.067(3) 0.049(3) -0.019(3) -0.013(3) -0.006(3)
N2 0.062(3) 0.124(4) 0.078(3) -0.034(3) -0.009(3) -0.002(3)
C9 0.056(3) 0.075(3) 0.059(3) -0.028(3) -0.011(3) -0.002(3)
N3 0.066(3) 0.120(4) 0.065(3) -0.032(3) 0.008(3) -0.011(3)
C39 0.065(4) 0.082(4) 0.061(3) -0.035(3) -0.008(3) -0.014(3)
C34 0.053(3) 0.104(4) 0.065(4) -0.044(3) 0.001(3) -0.011(3)
C37 0.102(5) 0.093(4) 0.060(3) -0.020(3) -0.012(3) -0.007(4)
C8 0.065(4) 0.108(4) 0.076(4) -0.044(3) -0.009(3) -0.008(3)
C14 0.101(4) 0.064(3) 0.064(3) -0.014(3) -0.010(3) -0.018(3)
O1 0.166(5) 0.088(3) 0.109(4) -0.019(3) -0.035(3) 0.002(3)
O2 0.169(5) 0.131(4) 0.123(4) -0.062(4) -0.007(4) -0.061(4)
C24 0.087(5) 0.116(5) 0.104(5) -0.044(4) -0.033(4) 0.015(4)
C17 0.118(6) 0.096(5) 0.068(4) -0.023(4) -0.005(4) -0.032(4)
C6 0.117(5) 0.093(5) 0.061(4) -0.021(4) -0.005(4) -0.037(4)
C10 0.090(5) 0.130(6) 0.085(5) -0.045(4) -0.015(4) -0.029(4)
C25 0.068(4) 0.147(6) 0.083(4) -0.041(4) -0.027(3) -0.006(4)
C7 0.094(5) 0.120(5) 0.073(4) -0.047(4) 0.014(4) -0.022(4)
C13 0.094(5) 0.097(5) 0.083(5) -0.022(4) -0.012(4) -0.019(4)
C11 0.127(7) 0.150(7) 0.101(6) -0.076(5) -0.037(5) -0.016(6)
C1 0.135(7) 0.111(6) 0.078(5) -0.033(4) -0.028(4) -0.012(5)
C3 0.210(12) 0.196(11) 0.095(7) -0.077(8) 0.011(7) -0.089(10)
C12 0.137(7) 0.143(7) 0.070(4) -0.055(4) -0.005(5) -0.029(6)
C40 0.140(7) 0.148(7) 0.079(4) -0.006(5) -0.022(5) 0.025(6)
O3 0.235(8) 0.215(7) 0.123(5) -0.104(5) 0.043(5) -0.127(6)
C2 0.162(8) 0.150(8) 0.101(6) -0.055(6) -0.008(6) -0.038(6)
C4 0.256(14) 0.170(10) 0.103(7) -0.058(7) -0.078(8) -0.018(10)
C5 0.174(9) 0.132(7) 0.104(6) -0.034(6) -0.058(6) -0.008(6)
C26 0.139(7) 0.142(7) 0.136(7) -0.006(6) -0.078(6) -0.026(6)
C27 0.183(10) 0.165(9) 0.176(9) -0.044(8) -0.098(8) -0.001(8)
C15 0.250(13) 0.130(8) 0.156(9) -0.064(7) -0.064(9) -0.051(8)
C16 0.42(2) 0.142(10) 0.167(10) -0.061(8) -0.117(13) -0.030(12)
C30 0.42(3) 0.39(3) 0.36(2) -0.10(2) -0.17(2) 0.06(2)
C38 0.31(3) 0.57(4) 0.31(3) -0.24(3) 0.06(2) -0.19(3)
C28 0.228(15) 0.232(15) 0.199(12) -0.052(12) -0.093(11) 0.001(13)
C29 0.31(2) 0.210(14) 0.257(16) -0.102(14) -0.091(15) -0.002(14)
C31 0.47(4) 0.51(4) 0.42(3) -0.20(3) -0.10(3) 0.02(3)

loop_
_atom_type_symbol
_atom_type_description
_atom_type_scat_dispersion_real
_atom_type_scat_dispersion_imag
_atom_type_scat_source
C C 0.0033 0.0016 'International Tables Vol C Tables 4.2.6.8 and 6.1.1.4'
H H 0.0000 0.0000 'International Tables Vol C Tables 4.2.6.8 and 6.1.1.4'
N N 0.0061 0.0033 'International Tables Vol C Tables 4.2.6.8 and 6.1.1.4'
O O 0.0106 0.0060 'International Tables Vol C Tables 4.2.6.8 and 6.1.1.4'

loop_
_geom_angle_atom_site_label_1
_geom_angle_atom_site_label_2
_geom_angle_atom_site_label_3
_geom_angle
C39 O6 C37 117.3(4)
C20 C21 C22 121.5(5)
C34 N1 N2 109.4(5)
C34 N1 C25 130.2(5)
N2 N1 C25 120.2(5)
C21 C22 C23 120.5(5)
C21 C22 C35 118.7(5)
C23 C22 C35 120.7(5)
C22 C23 C18 119.5(5)
C22 C23 C33 119.6(4)
C18 C23 C33 120.8(5)
C21 C20 C19 117.1(5)
C21 C20 C24 121.0(6)
C19 C20 C24 121.9(5)
C39 C35 C36 109.6(4)
C39 C35 C22 112.2(4)
C36 C35 C22 110.4(4)
C18 C19 C20 122.6(5)
N3 C33 C34 107.3(5)
N3 C33 C23 125.1(5)
C34 C33 C23 127.5(4)
O4 C36 C9 121.1(6)
O4 C36 C35 119.8(5)
C9 C36 C35 119.1(5)
C19 C18 C23 118.6(5)
C19 C18 C14 118.8(5)
C23 C18 C14 122.7(5)
N3 N2 N1 108.2(4)
C8 C9 C10 117.0(5)
C8 C9 C36 123.7(6)
C10 C9 C36 119.3(5)
N2 N3 C33 108.3(5)
O5 C39 O6 124.2(5)
O5 C39 C35 125.9(6)
O6 C39 C35 109.9(5)
N1 C34 C33 106.8(5)
O6 C37 C40 107.9(5)
C9 C8 C7 119.7(7)
C17 C14 C13 110.7(5)
C17 C14 C18 113.6(5)
C13 C14 C18 111.2(6)
C17 O2 C15 119.4(8)
O3 C17 O2 120.6(8)
O3 C17 C14 126.9(7)
O2 C17 C14 112.4(6)
C1 C6 C5 119.0(8)
C1 C6 C13 123.2(7)
C5 C6 C13 117.8(8)
C11 C10 C9 121.5(7)
N1 C25 C26 112.4(6)
C12 C7 C8 122.7(7)
O1 C13 C6 121.3(7)
O1 C13 C14 117.3(7)
C6 C13 C14 121.4(7)
C12 C11 C10 120.3(8)
C6 C1 C2 120.2(8)
C4 C3 C2 118.3(10)
C7 C12 C11 118.7(7)
C3 C2 C1 120.1(10)
C5 C4 C3 121.5(11)
C4 C5 C6 120.9(10)
C25 C26 C27 115.8(8)
C28 C27 C26 120.9(12)
C16 C15 O2 112.9(10)
C31 C30 C29 163(3)
C29 C28 C27 115.8(16)
C28 C29 C30 114(2)
C30 C31 C38 95(3)

loop_
_geom_bond_atom_site_label_1
_geom_bond_atom_site_label_2
_geom_bond_distance
O6 C39 1.328(7)
O6 C37 1.452(6)
O5 C39 1.198(6)
C21 C20 1.381(8)
C21 C22 1.387(7)
N1 C34 1.321(7)
N1 N2 1.323(7)
N1 C25 1.468(8)
C22 C23 1.391(7)
C22 C35 1.530(7)
C23 C18 1.402(7)
C23 C33 1.490(7)
O4 C36 1.216(6)
C20 C19 1.412(9)
C20 C24 1.507(9)
C35 C39 1.517(7)
C35 C36 1.530(8)
C19 C18 1.384(8)
C33 N3 1.343(6)
C33 C34 1.353(8)
C36 C9 1.467(7)
C18 C14 1.513(8)
N2 N3 1.313(7)
C9 C8 1.383(7)
C9 C10 1.389(9)
C37 C40 1.467(8)
C8 C7 1.395(9)
C14 C17 1.479(10)
C14 C13 1.501(9)
O1 C13 1.247(8)
O2 C17 1.337(9)
O2 C15 1.436(11)
C17 O3 1.159(8)
C6 C1 1.346(10)
C6 C5 1.374(11)
C6 C13 1.484(10)
C10 C11 1.385(10)
C25 C26 1.468(9)
C7 C12 1.331(10)
C11 C12 1.366(10)
C1 C2 1.377(12)
C3 C4 1.359(15)
C3 C2 1.374(15)
C4 C5 1.328(14)
C26 C27 1.478(10)
C27 C28 1.466(12)
C15 C16 1.374(11)
C30 C31 1.464(14)
C30 C29 1.487(14)
C38 C31 1.484(15)
C28 C29 1.454(13)
